data_2011601
loop_
_publ_author_name
'Cortes-Figueroa, Jose E.'
'Leon-Velazquez, Madeline S.'
'Ramos, Johanna'
'Jasinski, Jerry P.'
'Keene, David A.'
'Zubkowski, Jeffrey D.'
'Valente, Edward J.'

_publ_section_title
;
 <i>cis</i>-Tetracarbonylbis(tricyclohexylphosphine)molybdenum(0) and
 pentacarbonyl(tricyclohexylphosphine)molybdenum(0)
;
_journal_issue 12
_journal_name_full 'Acta Crystallographica Section C'
_journal_page_first 1435
_journal_page_last 1437
_journal_paper_doi 10.1107/S0108270100013111
_journal_volume 56
_journal_year 2000
_chemical_formula_iupac '[Mo (C18 H33 P)2 (C O)4]'
_chemical_formula_moiety 'C40 H66 Mo O4 P2'
_chemical_formula_sum 'C40 H66 Mo O4 P2'
_chemical_formula_weight 768.81
_chemical_name_systematic
;
cis-Tetracarbonyl[bis(tricyclohexylphosphine)]molybdenum(0)
;
_space_group_IT_number 14
_symmetry_cell_setting monoclinic
_symmetry_space_group_name_Hall '-P 2yn'
_symmetry_space_group_name_H-M 'P 1 21/n 1'
_cell_angle_alpha 90.00
_cell_angle_beta 94.68(3)
_cell_angle_gamma 90.00
_cell_formula_units_Z 4
_cell_length_a 10.856(3)
_cell_length_b 25.323(8)
_cell_length_c 14.795(7)
_cell_measurement_reflns_used 50
_cell_measurement_temperature 293(2)
_cell_measurement_theta_max 18.0
_cell_measurement_theta_min 7.5
_cell_volume 4054(3)
_computing_cell_refinement 'P3/PC Diffractometer Program'
_computing_data_collection 'P3/PC Diffractometer Program (Siemens, 1989)'
_computing_data_reduction 'XDISK (Siemens, 1989)'
_computing_molecular_graphics 'XP (Siemens, 1994)'
_computing_publication_material SHELXL97
_computing_structure_refinement 'SHELXL97 (Sheldrick, 1997)'
_computing_structure_solution 'SHELXS93 (Sheldrick, 1993)'
_diffrn_ambient_temperature 293(2)
_diffrn_detector_area_resol_mean 'not applicable'
_diffrn_measured_fraction_theta_full .976
_diffrn_measured_fraction_theta_max .976
_diffrn_measurement_device_type 'Siemens P3'
_diffrn_measurement_method '\w scans'
_diffrn_radiation_monochromator graphite
_diffrn_radiation_source 'normal-focus sealed tube'
_diffrn_radiation_type MoK\a
_diffrn_radiation_wavelength .71073
_diffrn_reflns_av_R_equivalents .092
_diffrn_reflns_av_sigmaI/netI .230
_diffrn_reflns_limit_h_max 14
_diffrn_reflns_limit_h_min 0
_diffrn_reflns_limit_k_max 32
_diffrn_reflns_limit_k_min 0
_diffrn_reflns_limit_l_max 19
_diffrn_reflns_limit_l_min -19
_diffrn_reflns_number 12628
_diffrn_reflns_theta_full 27.51
_diffrn_reflns_theta_max 27.51
_diffrn_reflns_theta_min 2.05
_diffrn_standards_decay_% 3.0(3)
_diffrn_standards_interval_count 197
_diffrn_standards_interval_time 150
_diffrn_standards_number 3
_exptl_absorpt_coefficient_mu .439
_exptl_absorpt_correction_T_max .978
_exptl_absorpt_correction_T_min .844
_exptl_absorpt_correction_type \y-scans
_exptl_absorpt_process_details 'semi-empirical (XEMP; Siemens, 1989)'
_exptl_crystal_colour 'light yellow'
_exptl_crystal_density_diffrn 1.260
_exptl_crystal_density_meas ?
_exptl_crystal_density_method 'not measured'
_exptl_crystal_description prism
_exptl_crystal_F_000 1640
_exptl_crystal_size_max .40
_exptl_crystal_size_mid .20
_exptl_crystal_size_min .05
_refine_diff_density_max .59
_refine_diff_density_min -.70
_refine_ls_extinction_method none
_refine_ls_goodness_of_fit_ref .931
_refine_ls_hydrogen_treatment constr
_refine_ls_matrix_type full
_refine_ls_number_parameters 424
_refine_ls_number_reflns 9302
_refine_ls_number_restraints 0
_refine_ls_restrained_S_all .931
_refine_ls_R_factor_all .127
_refine_ls_R_factor_gt .055
_refine_ls_shift/su_max .001
_refine_ls_shift/su_mean .000
_refine_ls_structure_factor_coef Fsqd
_refine_ls_weighting_details 'w = 1/[\s^2^(Fo^2^)+(0.048P)^2^] where P=(Fo^2^+2Fc^2^)/3'
_refine_ls_weighting_scheme calc
_refine_ls_wR_factor_ref .080
_reflns_number_gt 3635
_reflns_number_total 9302
_reflns_threshold_expression I>2\s(I)
_cod_data_source_file fr1291.cif
_cod_data_source_block I
_cod_depositor_comments
;
The following automatic conversions were performed:

'_exptl_crystal_density_meas' value 'not measured' was changed to '?'
- the value is perceived as not measured.

Automatic conversion script
Id: cif_fix_values 3008 2015-01-20 13:52:24Z robertas 

The following automatic conversions were performed:

'_refine_ls_weighting_scheme' value 'calc w =
1/[\s^2^(Fo^2^)+(0.048P)^2^] where P=(Fo^2^+2Fc^2^)/3' was changed to
'calc'. New tag '_refine_ls_weighting_details' was created. The value
of the new tag was set to 'w = 1/[\s^2^(Fo^2^)+(0.048P)^2^] where
P=(Fo^2^+2Fc^2^)/3'.

Automatic conversion script
Id: cif_fix_values 3143 2015-03-26 13:38:13Z robertas 
;
_cod_original_sg_symbol_H-M 'P 21/n'
_cod_database_code 2011601
_cod_database_fobs_code 2011601

loop_
_symmetry_equiv_pos_as_xyz
'x, y, z'
'-x+1/2, y+1/2, -z+1/2'
'-x, -y, -z'
'x-1/2, -y-1/2, z-1/2'

loop_
_atom_site_label
_atom_site_fract_x
_atom_site_fract_y
_atom_site_fract_z
_atom_site_U_iso_or_equiv
_atom_site_adp_type
_atom_site_calc_flag
_atom_site_refinement_flags
_atom_site_occupancy
_atom_site_disorder_assembly
_atom_site_disorder_group
_atom_site_type_symbol
Mo .15100(4) .840978(19) .81155(3) .03624(12) Uani d . 1 . . Mo
P1 .02248(11) .78943(5) .67883(10) .0345(4) Uani d . 1 . . P
P2 .25599(12) .92050(5) .72991(10) .0388(4) Uani d . 1 . . P
O1 -.0887(4) .90010(17) .8648(3) .0918(16) Uani d . 1 . . O
O2 .2704(4) .88954(19) .9927(3) .0945(17) Uani d . 1 . . O
O3 .0826(4) .75176(18) .9403(3) .0767(13) Uani d . 1 . . O
O4 .4016(3) .77648(15) .8048(3) .0697(14) Uani d . 1 . . O
C1 -.0056(5) .8798(2) .8406(4) .0514(16) Uani d . 1 . . C
C2 .2256(5) .8718(2) .9214(4) .0516(17) Uani d . 1 . . C
C3 .1040(5) .7852(2) .8904(4) .0468(15) Uani d . 1 . . C
C4 .3116(5) .8001(2) .8020(4) .0554(17) Uani d . 1 . . C
C11 .1082(4) .73550(19) .6268(3) .0357(13) Uani d . 1 . . C
H11A .0523 .7207 .5779 .043 Uiso calc R 1 . . H
C12 .1436(4) .69024(19) .6917(4) .0457(15) Uani d . 1 . . C
H12A .0696 .6759 .7149 .055 Uiso calc R 1 . . H
H12B .1964 .7035 .7427 .055 Uiso calc R 1 . . H
C13 .2111(5) .6465(2) .6446(4) .0609(18) Uani d . 1 . . C
H13A .2372 .6196 .6888 .073 Uiso calc R 1 . . H
H13B .1543 .6302 .5989 .073 Uiso calc R 1 . . H
C14 .3225(5) .6662(2) .6004(4) .0698(19) Uani d . 1 . . C
H14A .3571 .6376 .5669 .084 Uiso calc R 1 . . H
H14B .3850 .6778 .6467 .084 Uiso calc R 1 . . H
C15 .2881(5) .7112(2) .5369(4) .0544(17) Uani d . 1 . . C
H15A .3623 .7251 .5133 .065 Uiso calc R 1 . . H
H15B .2346 .6982 .4861 .065 Uiso calc R 1 . . H
C16 .2234(4) .75491(19) .5829(3) .0423(14) Uani d . 1 . . C
H16A .1993 .7821 .5387 .051 Uiso calc R 1 . . H
H16B .2804 .7706 .6292 .051 Uiso calc R 1 . . H
C21 -.1101(4) .74977(19) .7175(3) .0416(14) Uani d . 1 . . C
H21A -.0693 .7241 .7595 .050 Uiso calc R 1 . . H
C22 -.1800(4) .7151(2) .6462(4) .0523(16) Uani d . 1 . . C
H22A -.2301 .7372 .6041 .063 Uiso calc R 1 . . H
H22B -.1215 .6961 .6122 .063 Uiso calc R 1 . . H
C23 -.2624(5) .6759(2) .6904(4) .087(2) Uani d . 1 . . C
H23A -.3075 .6550 .6438 .105 Uiso calc R 1 . . H
H23B -.2117 .6522 .7291 .105 Uiso calc R 1 . . H
C24 -.3525(5) .7040(3) .7459(4) .082(2) Uani d . 1 . . C
H24A -.4068 .7261 .7066 .098 Uiso calc R 1 . . H
H24B -.4031 .6782 .7743 .098 Uiso calc R 1 . . H
C25 -.2852(4) .7373(2) .8172(4) .0652(19) Uani d . 1 . . C
H25A -.2370 .7148 .8596 .078 Uiso calc R 1 . . H
H25B -.3446 .7563 .8505 .078 Uiso calc R 1 . . H
C26 -.1978(4) .7777(2) .7748(4) .0566(17) Uani d . 1 . . C
H26A -.2467 .8029 .7378 .068 Uiso calc R 1 . . H
H26B -.1512 .7971 .8228 .068 Uiso calc R 1 . . H
C31 -.0412(4) .82737(18) .5769(3) .0313(13) Uani d . 1 . . C
H31A .0213 .8543 .5677 .038 Uiso calc R 1 . . H
C32 -.1573(4) .85854(18) .5947(3) .0427(15) Uani d . 1 . . C
H32A -.2249 .8340 .6006 .051 Uiso calc R 1 . . H
H32B -.1429 .8774 .6516 .051 Uiso calc R 1 . . H
C33 -.1943(4) .8974(2) .5206(3) .0459(15) Uani d . 1 . . C
H33A -.1310 .9243 .5190 .055 Uiso calc R 1 . . H
H33B -.2706 .9147 .5338 .055 Uiso calc R 1 . . H
C34 -.2123(4) .8710(2) .4292(3) .0487(16) Uani d . 1 . . C
H34A -.2281 .8976 .3824 .058 Uiso calc R 1 . . H
H34B -.2833 .8477 .4276 .058 Uiso calc R 1 . . H
C35 -.0978(4) .8395(2) .4107(3) .0479(14) Uani d . 1 . . C
H35A -.1129 .8209 .3534 .057 Uiso calc R 1 . . H
H35B -.0292 .8635 .4053 .057 Uiso calc R 1 . . H
C36 -.0633(4) .79987(18) .4851(3) .0394(14) Uani d . 1 . . C
H36A .0109 .7812 .4715 .047 Uiso calc R 1 . . H
H36B -.1293 .7742 .4877 .047 Uiso calc R 1 . . H
C41 .1546(4) .98033(19) .7141(3) .0406(14) Uani d . 1 . . C
H41A .1998 1.0071 .6822 .049 Uiso calc R 1 . . H
C42 .1246(4) 1.00403(18) .8066(4) .0475(15) Uani d . 1 . . C
H42A .0894 .9769 .8429 .057 Uiso calc R 1 . . H
H42B .2001 1.0165 .8393 .057 Uiso calc R 1 . . H
C43 .0320(5) 1.0505(2) .7923(4) .0675(19) Uani d . 1 . . C
H43A .0074 1.0621 .8506 .081 Uiso calc R 1 . . H
H43B .0723 1.0799 .7647 .081 Uiso calc R 1 . . H
C44 -.0817(5) 1.0348(2) .7325(4) .071(2) Uani d . 1 . . C
H44A -.1266 1.0080 .7632 .085 Uiso calc R 1 . . H
H44B -.1352 1.0653 .7228 .085 Uiso calc R 1 . . H
C45 -.0507(5) 1.0138(2) .6424(4) .0584(17) Uani d . 1 . . C
H45A -.0134 1.0415 .6086 .070 Uiso calc R 1 . . H
H45B -.1257 1.0024 .6078 .070 Uiso calc R 1 . . H
C46 .0400(4) .96656(18) .6555(4) .0468(15) Uani d . 1 . . C
H46A -.0014 .9374 .6828 .056 Uiso calc R 1 . . H
H46B .0630 .9550 .5966 .056 Uiso calc R 1 . . H
C51 .3940(4) .94834(19) .7992(4) .0453(15) Uani d . 1 . . C
H51A .3586 .9624 .8532 .054 Uiso calc R 1 . . H
C52 .4917(4) .9098(2) .8381(4) .0618(18) Uani d . 1 . . C
H52A .5377 .8964 .7895 .074 Uiso calc R 1 . . H
H52B .4515 .8801 .8649 .074 Uiso calc R 1 . . H
C53 .5823(5) .9357(2) .9108(4) .075(2) Uani d . 1 . . C
H53A .5383 .9457 .9626 .090 Uiso calc R 1 . . H
H53B .6461 .9106 .9311 .090 Uiso calc R 1 . . H
C54 .6400(5) .9832(3) .8734(5) .084(2) Uani d . 1 . . C
H54A .6927 .9723 .8268 .101 Uiso calc R 1 . . H
H54B .6916 1.0003 .9213 .101 Uiso calc R 1 . . H
C55 .5461(5) 1.0220(2) .8335(4) .080(2) Uani d . 1 . . C
H55A .5885 1.0512 .8069 .096 Uiso calc R 1 . . H
H55B .4998 1.0361 .8814 .096 Uiso calc R 1 . . H
C56 .4549(4) .9965(2) .7597(4) .0534(17) Uani d . 1 . . C
H56A .3921 1.0219 .7388 .064 Uiso calc R 1 . . H
H56B .4991 .9859 .7082 .064 Uiso calc R 1 . . H
C61 .3020(4) .90969(19) .6140(3) .0400(14) Uani d . 1 . . C
H61A .2361 .8879 .5840 .048 Uiso calc R 1 . . H
C62 .3142(5) .9565(2) .5515(4) .0559(18) Uani d . 1 . . C
H62A .3821 .9787 .5755 .067 Uiso calc R 1 . . H
H62B .2391 .9774 .5493 .067 Uiso calc R 1 . . H
C63 .3380(4) .9385(2) .4537(4) .0588(18) Uani d . 1 . . C
H63A .2671 .9187 .4279 .071 Uiso calc R 1 . . H
H63B .3477 .9693 .4161 .071 Uiso calc R 1 . . H
C64 .4523(5) .9044(2) .4537(4) .0595(18) Uani d . 1 . . C
H64A .5247 .9256 .4717 .071 Uiso calc R 1 . . H
H64B .4605 .8915 .3928 .071 Uiso calc R 1 . . H
C65 .4465(5) .8581(2) .5177(4) .0556(17) Uani d . 1 . . C
H65A .3813 .8343 .4948 .067 Uiso calc R 1 . . H
H65B .5240 .8390 .5202 .067 Uiso calc R 1 . . H
C66 .4222(4) .8757(2) .6119(3) .0494(16) Uani d . 1 . . C
H66A .4922 .8962 .6373 .059 Uiso calc R 1 . . H
H66B .4150 .8448 .6499 .059 Uiso calc R 1 . . H

loop_
_atom_site_aniso_label
_atom_site_aniso_U_11
_atom_site_aniso_U_22
_atom_site_aniso_U_33
_atom_site_aniso_U_12
_atom_site_aniso_U_13
_atom_site_aniso_U_23
Mo .0288(2) .0359(2) .0443(3) -.0014(3) .00473(19) .0030(3)
P1 .0262(7) .0346(8) .0436(9) -.0002(7) .0072(7) .0019(7)
P2 .0323(8) .0343(9) .0501(10) .0008(7) .0044(7) .0014(8)
O1 .068(3) .072(3) .143(5) .016(3) .052(3) -.010(3)
O2 .106(4) .116(4) .060(3) -.029(3) -.001(3) -.016(3)
O3 .081(3) .073(3) .078(3) -.009(3) .020(3) .025(3)
O4 .037(2) .062(3) .111(4) .010(2) .008(2) .012(3)
C1 .038(3) .040(4) .077(5) .000(3) .005(3) -.009(3)
C2 .039(3) .063(4) .054(4) .009(3) .013(3) .016(4)
C3 .048(4) .055(4) .038(4) .005(3) .008(3) .005(3)
C4 .046(4) .031(4) .089(5) -.013(3) .007(4) -.005(3)
C11 .027(3) .042(3) .039(3) .002(2) .010(2) .010(3)
C12 .034(3) .040(3) .063(4) -.004(3) .007(3) .006(3)
C13 .076(4) .039(4) .066(4) .006(3) .000(4) .007(3)
C14 .062(4) .070(5) .078(5) .025(4) .015(4) .007(4)
C15 .052(4) .053(4) .061(4) .017(3) .025(3) .015(3)
C16 .032(3) .049(4) .046(4) -.001(3) .004(3) .014(3)
C21 .038(3) .041(3) .046(4) -.005(3) .009(3) -.002(3)
C22 .037(3) .060(4) .062(4) -.016(3) .018(3) -.006(3)
C23 .077(5) .075(5) .117(6) -.041(4) .055(4) -.039(5)
C24 .054(4) .105(6) .090(6) -.049(4) .029(4) -.030(5)
C25 .049(4) .089(5) .061(4) -.024(4) .025(3) -.014(4)
C26 .043(3) .068(4) .062(4) -.016(3) .021(3) -.007(4)
C31 .024(3) .031(3) .039(3) -.004(2) .003(2) .001(2)
C32 .033(3) .041(4) .054(4) -.003(3) .003(3) -.003(3)
C33 .036(3) .043(4) .058(4) .014(3) .003(3) .002(3)
C34 .037(3) .048(4) .060(4) .004(3) -.006(3) .009(3)
C35 .047(3) .048(3) .048(4) .001(3) -.003(3) -.019(3)
C36 .037(3) .036(3) .047(4) .009(3) .010(3) .012(3)
C41 .031(3) .036(3) .054(4) -.006(3) -.002(3) .003(3)
C42 .035(3) .036(3) .072(4) -.001(3) .007(3) -.004(3)
C43 .074(5) .036(4) .093(6) .005(3) .011(4) -.012(4)
C44 .053(4) .042(4) .117(6) .009(3) .010(4) -.011(4)
C45 .050(4) .047(4) .078(5) .014(3) .004(3) -.009(4)
C46 .042(3) .029(3) .068(4) .001(3) -.006(3) -.004(3)
C51 .046(3) .035(3) .054(4) .006(3) -.007(3) .001(3)
C52 .034(3) .058(4) .093(5) -.002(3) .002(3) .013(4)
C53 .043(4) .091(6) .087(5) -.006(4) -.016(4) .009(5)
C54 .057(4) .082(5) .112(7) -.034(4) -.008(4) -.003(5)
C55 .055(4) .055(5) .126(7) -.029(4) -.021(4) .002(4)
C56 .029(3) .059(4) .072(5) -.006(3) .004(3) .000(4)
C61 .033(3) .037(3) .051(4) -.006(3) .004(3) .002(3)
C62 .046(4) .055(4) .066(5) .013(3) .004(3) .017(4)
C63 .044(4) .078(5) .054(4) .015(3) .007(3) .007(4)
C64 .048(4) .074(5) .058(4) .017(3) .010(3) -.007(4)
C65 .048(4) .063(5) .058(4) .001(3) .019(3) -.008(3)
C66 .045(3) .042(4) .063(4) .005(3) .013(3) .011(3)

loop_
_atom_type_symbol
_atom_type_description
_atom_type_scat_dispersion_real
_atom_type_scat_dispersion_imag
_atom_type_scat_source
C C .0033 .0016 'International Tables Vol C Tables 4.2.6.8 and 6.1.1.4'
H H .0000 .0000 'International Tables Vol C Tables 4.2.6.8 and 6.1.1.4'
O O .0106 .0060 'International Tables Vol C Tables 4.2.6.8 and 6.1.1.4'
P P .1023 .0942 'International Tables Vol C Tables 4.2.6.8 and 6.1.1.4'
Mo Mo -1.6832 .6857 'International Tables Vol C Tables 4.2.6.8 and 6.1.1.4'

loop_
_geom_angle_atom_site_label_1
_geom_angle_atom_site_label_2
_geom_angle_atom_site_label_3
_geom_angle
_geom_angle_publ_flag
C2 Mo C3 84.2(2) yes
C2 Mo C1 85.8(2) yes
C3 Mo C1 87.7(2) yes
C2 Mo C4 87.8(2) yes
C3 Mo C4 86.6(2) yes
C1 Mo C4 171.8(3) yes
C2 Mo P2 84.81(17) yes
C3 Mo P2 167.64(16) yes
C1 Mo P2 97.26(16) yes
C4 Mo P2 87.27(16) yes
C2 Mo P1 169.87(16) yes
C3 Mo P1 86.47(17) yes
C1 Mo P1 89.77(16) yes
C4 Mo P1 95.73(16) yes
P2 Mo P1 104.81(5) yes
C11 P1 C31 102.0(2) no
C11 P1 C21 98.9(2) no
C31 P1 C21 106.1(2) no
C11 P1 Mo 114.67(16) no
C31 P1 Mo 118.71(15) no
C21 P1 Mo 113.96(17) no
C61 P2 C41 101.8(2) no
C61 P2 C51 107.4(2) no
C41 P2 C51 101.4(2) no
C61 P2 Mo 118.00(17) no
C41 P2 Mo 113.60(16) no
C51 P2 Mo 112.87(17) no
O1 C1 Mo 173.5(6) no
O2 C2 Mo 177.2(5) no
O3 C3 Mo 176.0(5) no
O4 C4 Mo 174.0(6) no
C12 C11 C16 109.5(4) no
C12 C11 P1 113.7(3) no
C16 C11 P1 113.2(3) no
C11 C12 C13 111.3(4) no
C14 C13 C12 113.0(4) no
C13 C14 C15 110.8(5) no
C16 C15 C14 112.1(5) no
C15 C16 C11 112.5(4) no
C26 C21 C22 111.0(4) no
C26 C21 P1 117.1(4) no
C22 C21 P1 116.5(3) no
C23 C22 C21 110.8(5) no
C24 C23 C22 111.0(5) no
C25 C24 C23 110.5(5) no
C24 C25 C26 111.4(5) no
C21 C26 C25 110.6(4) no
C36 C31 C32 108.4(4) no
C36 C31 P1 120.2(3) no
C32 C31 P1 112.5(3) no
C33 C32 C31 112.8(4) no
C32 C33 C34 111.8(4) no
C33 C34 C35 110.3(4) no
C36 C35 C34 112.0(4) no
C35 C36 C31 110.9(4) no
C46 C41 C42 112.1(4) no
C46 C41 P2 109.6(3) no
C42 C41 P2 111.4(3) no
C43 C42 C41 110.7(4) no
C44 C43 C42 111.7(4) no
C45 C44 C43 112.5(5) no
C44 C45 C46 110.5(5) no
C41 C46 C45 112.4(4) no
C52 C51 C56 110.3(4) no
C52 C51 P2 117.8(4) no
C56 C51 P2 116.1(4) no
C51 C52 C53 112.0(5) no
C54 C53 C52 110.5(5) no
C53 C54 C55 112.6(5) no
C54 C55 C56 112.1(5) no
C51 C56 C55 109.5(4) no
C62 C61 C66 107.7(4) no
C62 C61 P2 119.6(4) no
C66 C61 P2 112.9(3) no
C61 C62 C63 111.4(5) no
C64 C63 C62 111.5(4) no
C63 C64 C65 111.4(5) no
C66 C65 C64 111.7(5) no
C65 C66 C61 112.9(4) no
C12 C11 H11A 106.7 no
C16 C11 H11A 106.7 no
P1 C11 H11A 106.7 no
C33 C34 H34A 109.6 no
C35 C34 H34A 109.6 no
C33 C34 H34B 109.6 no
C35 C34 H34B 109.6 no
H34A C34 H34B 108.1 no
C36 C35 H35A 109.2 no
C34 C35 H35A 109.2 no
C36 C35 H35B 109.2 no
C34 C35 H35B 109.2 no
H35A C35 H35B 107.9 no
C35 C36 H36A 109.5 no
C31 C36 H36A 109.5 no
C35 C36 H36B 109.5 no
C31 C36 H36B 109.5 no
H36A C36 H36B 108.1 no
C46 C41 H41A 107.9 no
C42 C41 H41A 107.9 no
P2 C41 H41A 107.9 no
C43 C42 H42A 109.5 no
C41 C42 H42A 109.5 no
C43 C42 H42B 109.5 no
C41 C42 H42B 109.5 no
H42A C42 H42B 108.1 no
C44 C43 H43A 109.3 no
C42 C43 H43A 109.3 no
C44 C43 H43B 109.3 no
C42 C43 H43B 109.3 no
H43A C43 H43B 108.0 no
C45 C44 H44A 109.1 no
C43 C44 H44A 109.1 no
C45 C44 H44B 109.1 no
C43 C44 H44B 109.1 no
H44A C44 H44B 107.8 no
C44 C45 H45A 109.6 no
C46 C45 H45A 109.6 no
C44 C45 H45B 109.6 no
C46 C45 H45B 109.6 no
H45A C45 H45B 108.1 no
C41 C46 H46A 109.1 no
C45 C46 H46A 109.1 no
C41 C46 H46B 109.1 no
C45 C46 H46B 109.1 no
H46A C46 H46B 107.8 no
C52 C51 H51A 103.5 no
C56 C51 H51A 103.5 no
P2 C51 H51A 103.5 no
C51 C52 H52A 109.2 no
C53 C52 H52A 109.2 no
C51 C52 H52B 109.2 no
C53 C52 H52B 109.2 no
H52A C52 H52B 107.9 no
C54 C53 H53A 109.6 no
C52 C53 H53A 109.6 no
C54 C53 H53B 109.6 no
C52 C53 H53B 109.6 no
H53A C53 H53B 108.1 no
C53 C54 H54A 109.1 no
C55 C54 H54A 109.1 no
C53 C54 H54B 109.1 no
C55 C54 H54B 109.1 no
H54A C54 H54B 107.8 no
C54 C55 H55A 109.2 no
C56 C55 H55A 109.2 no
C54 C55 H55B 109.2 no
C56 C55 H55B 109.2 no
H55A C55 H55B 107.9 no
C51 C56 H56A 109.8 no
C55 C56 H56A 109.8 no
C51 C56 H56B 109.8 no
C55 C56 H56B 109.8 no
H56A C56 H56B 108.2 no
C62 C61 H61A 105.1 no
C66 C61 H61A 105.1 no
P2 C61 H61A 105.1 no
C61 C62 H62A 109.3 no
C63 C62 H62A 109.3 no
C61 C62 H62B 109.3 no
C63 C62 H62B 109.3 no
H62A C62 H62B 108.0 no
C64 C63 H63A 109.3 no
C62 C63 H63A 109.3 no
C64 C63 H63B 109.3 no
C62 C63 H63B 109.3 no
H63A C63 H63B 108.0 no
C63 C64 H64A 109.3 no
C65 C64 H64A 109.3 no
C63 C64 H64B 109.3 no
C65 C64 H64B 109.3 no
H64A C64 H64B 108.0 no
C66 C65 H65A 109.3 no
C64 C65 H65A 109.3 no
C66 C65 H65B 109.3 no
C64 C65 H65B 109.3 no
H65A C65 H65B 107.9 no
C65 C66 H66A 109.0 no
C61 C66 H66A 109.0 no
C65 C66 H66B 109.0 no
C61 C66 H66B 109.0 no
H66A C66 H66B 107.8 no

loop_
_geom_bond_atom_site_label_1
_geom_bond_atom_site_label_2
_geom_bond_site_symmetry_2
_geom_bond_distance
_geom_bond_publ_flag
Mo C2 . 1.921(6) yes
Mo C3 . 1.927(6) yes
Mo C1 . 2.039(5) yes
Mo C4 . 2.042(6) yes
Mo P2 . 2.6529(16) yes
Mo P1 . 2.6569(17) yes
P1 C11 . 1.855(5) no
P1 C31 . 1.872(4) no
P1 C21 . 1.882(5) no
P2 C61 . 1.845(5) no
P2 C41 . 1.876(5) no
P2 C51 . 1.882(5) no
O1 C1 . 1.123(6) yes
O2 C2 . 1.211(6) yes
O3 C3 . 1.159(6) yes
O4 C4 . 1.143(6) yes
C11 C12 . 1.524(6) no
C11 C16 . 1.537(6) no
C12 C13 . 1.528(6) no
C13 C14 . 1.505(6) no
C14 C15 . 1.506(6) no
C15 C16 . 1.502(6) no
C21 C26 . 1.502(6) no
C21 C22 . 1.526(6) no
C22 C23 . 1.518(6) no
C23 C24 . 1.505(7) no
C24 C25 . 1.495(6) no
C25 C26 . 1.562(6) no
C31 C36 . 1.528(6) no
C31 C32 . 1.528(5) no
C32 C33 . 1.503(6) no
C33 C34 . 1.507(6) no
C34 C35 . 1.522(6) no
C35 C36 . 1.513(6) no
C41 C46 . 1.499(5) no
C41 C42 . 1.553(6) no
C42 C43 . 1.551(6) no
C43 C44 . 1.512(6) no
C44 C45 . 1.498(7) no
C45 C46 . 1.550(6) no
C51 C52 . 1.520(6) no
C51 C56 . 1.525(6) no
C52 C53 . 1.543(6) no
C53 C54 . 1.482(7) no
C54 C55 . 1.502(7) no
C55 C56 . 1.554(6) no
C61 C62 . 1.516(6) no
C61 C66 . 1.566(6) no
C62 C63 . 1.559(6) no
C63 C64 . 1.511(6) no
C64 C65 . 1.512(6) no
C65 C66 . 1.507(6) no
C11 H11A . .9800 no
C12 H12A . .9700 no
C12 H12B . .9700 no
C13 H13A . .9700 no
C13 H13B . .9700 no
C14 H14A . .9700 no
C14 H14B . .9700 no
C15 H15A . .9700 no
C15 H15B . .9700 no
C16 H16A . .9700 no
C16 H16B . .9700 no
C21 H21A . .9800 no
C22 H22A . .9700 no
C22 H22B . .9700 no
C23 H23A . .9700 no
C23 H23B . .9700 no
C24 H24A . .9700 no
C24 H24B . .9700 no
C25 H25A . .9700 no
C25 H25B . .9700 no
C26 H26A . .9700 no
C26 H26B . .9700 no
C31 H31A . .9800 no
C32 H32A . .9700 no
C32 H32B . .9700 no
C33 H33A . .9700 no
C33 H33B . .9700 no
C34 H34A . .9700 no
C34 H34B . .9700 no
C35 H35A . .9700 no
C35 H35B . .9700 no
C36 H36A . .9700 no
C36 H36B . .9700 no
C41 H41A . .9800 no
C42 H42A . .9700 no
C42 H42B . .9700 no
C43 H43A . .9700 no
C43 H43B . .9700 no
C44 H44A . .9700 no
C44 H44B . .9700 no
C45 H45A . .9700 no
C45 H45B . .9700 no
C46 H46A . .9700 no
C46 H46B . .9700 no
C51 H51A . .9800 no
C52 H52A . .9700 no
C52 H52B . .9700 no
C53 H53A . .9700 no
C53 H53B . .9700 no
C54 H54A . .9700 no
C54 H54B . .9700 no
C55 H55A . .9700 no
C55 H55B . .9700 no
C56 H56A . .9700 no
C56 H56B . .9700 no
C61 H61A . .9800 no
C62 H62A . .9700 no
C62 H62B . .9700 no
C63 H63A . .9700 no
C63 H63B . .9700 no
C64 H64A . .9700 no
C64 H64B . .9700 no
C65 H65A . .9700 no
C65 H65B . .9700 no
C66 H66A . .9700 no
C66 H66B . .9700 no

loop_
_geom_torsion_atom_site_label_1
_geom_torsion_atom_site_label_2
_geom_torsion_atom_site_label_3
_geom_torsion_atom_site_label_4
_geom_torsion
_geom_torsion_publ_flag
C2 Mo P1 C11 -107.6(9) no
C3 Mo P1 C11 -83.9(2) no
C1 Mo P1 C11 -171.6(2) no
C4 Mo P1 C11 2.3(2) no
P2 Mo P1 C11 90.95(17) no
C2 Mo P1 C31 131.5(10) no
C3 Mo P1 C31 155.2(2) no
C1 Mo P1 C31 67.5(2) no
C4 Mo P1 C31 -118.6(2) no
P2 Mo P1 C31 -29.92(16) no
C2 Mo P1 C21 5.4(10) no
C3 Mo P1 C21 29.1(2) no
C1 Mo P1 C21 -58.6(2) no
C4 Mo P1 C21 115.3(2) no
P2 Mo P1 C21 -156.03(17) no
C2 Mo P2 C61 150.0(2) no
C3 Mo P2 C61 122.2(8) no
C1 Mo P2 C61 -124.9(2) no
C4 Mo P2 C61 62.0(2) no
P1 Mo P2 C61 -33.22(18) no
C2 Mo P2 C41 -91.0(2) no
C3 Mo P2 C41 -118.7(8) no
C1 Mo P2 C41 -5.9(2) no
C4 Mo P2 C41 -179.0(2) no
P1 Mo P2 C41 85.80(18) no
C2 Mo P2 C51 23.8(2) no
C3 Mo P2 C51 -4.0(8) no
C1 Mo P2 C51 108.9(2) no
C4 Mo P2 C51 -64.2(2) no
P1 Mo P2 C51 -159.45(18) no
C2 Mo C1 O1 -38(4) no
C3 Mo C1 O1 47(5) no
C4 Mo C1 O1 1(6) no
P2 Mo C1 O1 -122(4) no
P1 Mo C1 O1 133(5) no
C3 Mo C2 O2 -6(10) no
C1 Mo C2 O2 82(10) no
C4 Mo C2 O2 -93(10) no
P2 Mo C2 O2 -18E1(10) no
P1 Mo C2 O2 18(11) no
C2 Mo C3 O3 -45(8) no
C1 Mo C3 O3 -131(8) no
C4 Mo C3 O3 43(8) no
P2 Mo C3 O3 -18(8) no
P1 Mo C3 O3 139(8) no
C2 Mo C4 O4 42(4) no
C3 Mo C4 O4 -42(4) no
C1 Mo C4 O4 3(6) no
P2 Mo C4 O4 127(4) no
P1 Mo C4 O4 -128(4) no
C31 P1 C11 C12 -165.5(3) no
C21 P1 C11 C12 -56.8(4) no
Mo P1 C11 C12 64.8(4) no
C31 P1 C11 C16 68.7(4) no
C21 P1 C11 C16 177.4(4) no
Mo P1 C11 C16 -61.0(4) no
C16 C11 C12 C13 -53.7(5) no
P1 C11 C12 C13 178.6(3) no
C11 C12 C13 C14 54.8(6) no
C12 C13 C14 C15 -53.9(7) no
C13 C14 C15 C16 54.0(7) no
C14 C15 C16 C11 -55.8(6) no
C12 C11 C16 C15 55.0(6) no
P1 C11 C16 C15 -177.0(3) no
C11 P1 C21 C26 172.9(4) no
C31 P1 C21 C26 -81.7(4) no
Mo P1 C21 C26 50.8(4) no
C11 P1 C21 C22 -52.2(4) no
C31 P1 C21 C22 53.2(4) no
Mo P1 C21 C22 -174.4(3) no
C26 C21 C22 C23 -56.2(6) no
P1 C21 C22 C23 166.3(4) no
C21 C22 C23 C24 57.6(7) no
C22 C23 C24 C25 -58.2(7) no
C23 C24 C25 C26 56.5(7) no
C22 C21 C26 C25 54.3(6) no
P1 C21 C26 C25 -168.5(4) no
C24 C25 C26 C21 -55.2(7) no
C11 P1 C31 C36 25.7(4) no
C21 P1 C31 C36 -77.4(4) no
Mo P1 C31 C36 152.8(3) no
C11 P1 C31 C32 155.3(3) no
C21 P1 C31 C32 52.1(4) no
Mo P1 C31 C32 -77.6(3) no
C36 C31 C32 C33 -56.3(5) no
P1 C31 C32 C33 168.3(3) no
C31 C32 C33 C34 56.0(5) no
C32 C33 C34 C35 -53.7(6) no
C33 C34 C35 C36 55.3(6) no
C34 C35 C36 C31 -57.8(5) no
C32 C31 C36 C35 56.6(5) no
P1 C31 C36 C35 -172.1(3) no
C61 P2 C41 C46 66.6(4) no
C51 P2 C41 C46 177.3(4) no
Mo P2 C41 C46 -61.3(4) no
C61 P2 C41 C42 -168.8(3) no
C51 P2 C41 C42 -58.1(4) no
Mo P2 C41 C42 63.3(4) no
C46 C41 C42 C43 -52.0(6) no
P2 C41 C42 C43 -175.2(3) no
C41 C42 C43 C44 52.7(6) no
C42 C43 C44 C45 -56.1(7) no
C43 C44 C45 C46 56.1(6) no
C42 C41 C46 C45 53.6(6) no
P2 C41 C46 C45 177.9(4) no
C44 C45 C46 C41 -55.2(6) no
C61 P2 C51 C52 -82.1(5) no
C41 P2 C51 C52 171.5(4) no
Mo P2 C51 C52 49.6(5) no
C61 P2 C51 C56 52.0(4) no
C41 P2 C51 C56 -54.4(4) no
Mo P2 C51 C56 -176.3(3) no
C56 C51 C52 C53 56.9(6) no
P2 C51 C52 C53 -166.6(4) no
C51 C52 C53 C54 -55.6(7) no
C52 C53 C54 C55 54.5(8) no
C53 C54 C55 C56 -55.5(8) no
C52 C51 C56 C55 -55.6(6) no
P2 C51 C56 C55 167.1(4) no
C54 C55 C56 C51 55.2(7) no
C41 P2 C61 C62 31.0(4) no
C51 P2 C61 C62 -75.1(4) no
Mo P2 C61 C62 156.1(3) no
C41 P2 C61 C66 159.3(3) no
C51 P2 C61 C66 53.2(4) no
Mo P2 C61 C66 -75.7(4) no
C66 C61 C62 C63 56.3(5) no
P2 C61 C62 C63 -173.1(3) no
C61 C62 C63 C64 -57.4(6) no
C62 C63 C64 C65 54.2(6) no
C63 C64 C65 C66 -53.9(6) no
C64 C65 C66 C61 55.9(6) no
C62 C61 C66 C65 -56.7(6) no
P2 C61 C66 C65 169.1(4) no
